data_4061360
loop_
_publ_author_name
'Jim\'enez-Tenorio, Manuel'
'Palacios, M. Dolores'
'Puerta, M. Carmen'
'Valerga, Pedro'

_publ_section_title
;
 Preparation and reactivity of organometallic complexes bearing the
 Fragment 'Cp*Ru(CO)(PR~3~)' (PR~3~ = PMe^i^Pr~2~, PEt~3~) : dinuclear
 complexes [{Cp*Ru(CO)(PR~3~)}~2~(\m-Cl)]^+^ containing two chiral
 centers, \h^2^-alkene and other mononuclear complexes
;
_journal_coden_ASTM ORGND7
_journal_issue 3
_journal_name_full Organometallics
_journal_page_first 504
_journal_page_last 510
_journal_paper_doi 10.1021/om034186x
_journal_volume 23
_journal_year 2004
_chemical_formula_moiety 'C34 H59  Cl  O2 P2 Ru2 1+, C32 H12 B F24 1-'
_chemical_formula_sum 'C66 H71 B Cl F24 O2 P2 Ru2'
_chemical_formula_weight 1662.57
_chemical_name_common '[{Ru(\h^5^-C~5~Me~5~)(CO)(PEt~3~)}~2~(\m-Cl)][B{C~6~H~3~(CF~3~)~2~}~4~] '
_space_group_IT_number 14
_symmetry_cell_setting monoclinic
_symmetry_space_group_name_Hall '-P 2ybc'
_symmetry_space_group_name_H-M 'P 1 21/c 1'
_cell_angle_alpha 90.00
_cell_angle_beta 102.186(4)
_cell_angle_gamma 90.00
_cell_formula_units_Z 4
_cell_length_a 21.267(4)
_cell_length_b 18.870(3)
_cell_length_c 19.103(3)
_cell_measurement_temperature 293(2)
_cell_volume 7493(2)
_diffrn_ambient_temperature 293(2)
_exptl_crystal_density_diffrn 1.474
_cod_original_sg_symbol_H-M 'P 21/c'
_cod_database_code 4061360

loop_
_symmetry_equiv_pos_as_xyz
'x, y, z'
'-x, y+1/2, -z+1/2'
'-x, -y, -z'
'x, -y-1/2, z-1/2'

loop_
_atom_site_label
_atom_site_type_symbol
_atom_site_fract_x
_atom_site_fract_y
_atom_site_fract_z
_atom_site_U_iso_or_equiv
_atom_site_adp_type
_atom_site_occupancy
_atom_site_symmetry_multiplicity
_atom_site_calc_flag
_atom_site_refinement_flags
_atom_site_disorder_assembly
_atom_site_disorder_group
Ru1 Ru 0.37116(3) 0.24399(3) 0.27686(3) 0.04816(19) Uani 1 1 d . . .
Ru2 Ru 0.16990(3) 0.14820(3) 0.18107(3) 0.04661(19) Uani 1 1 d . . .
Cl1 Cl 0.27641(8) 0.16345(11) 0.26468(10) 0.0568(5) Uani 1 1 d . . .
P1 P 0.43168(10) 0.15187(12) 0.33830(14) 0.0660(6) Uani 1 1 d . . .
P2 P 0.13653(10) 0.08216(11) 0.27035(11) 0.0542(5) Uani 1 1 d . . .
O1 O 0.4158(3) 0.2046(4) 0.1435(4) 0.095(2) Uani 1 1 d . . .
O2 O 0.1063(3) 0.2767(3) 0.2281(4) 0.085(2) Uani 1 1 d . . .
C1 C 0.3803(4) 0.3577(4) 0.2493(5) 0.066(2) Uani 1 1 d . . .
C2 C 0.4259(4) 0.3402(4) 0.3123(6) 0.074(3) Uani 1 1 d . . .
C3 C 0.3912(5) 0.3253(5) 0.3668(5) 0.076(3) Uani 1 1 d . . .
C4 C 0.3256(5) 0.3278(5) 0.3368(5) 0.069(2) Uani 1 1 d . . .
C5 C 0.3183(4) 0.3462(4) 0.2635(5) 0.059(2) Uani 1 1 d . . .
C6 C 0.3944(5) 0.3856(6) 0.1811(6) 0.104(4) Uani 1 1 d . . .
H6A H 0.4034 0.4354 0.1860 0.156 Uiso 1 1 calc R . .
H6B H 0.3579 0.3780 0.1427 0.156 Uiso 1 1 calc R . .
H6C H 0.4311 0.3613 0.1707 0.156 Uiso 1 1 calc R . .
C7 C 0.4974(5) 0.3532(6) 0.3224(8) 0.132(5) Uani 1 1 d . . .
H7A H 0.5108 0.3429 0.2786 0.198 Uiso 1 1 calc R . .
H7B H 0.5201 0.3231 0.3598 0.198 Uiso 1 1 calc R . .
H7C H 0.5066 0.4019 0.3351 0.198 Uiso 1 1 calc R . .
C8 C 0.4205(8) 0.3167(7) 0.4460(6) 0.142(6) Uani 1 1 d . . .
H8A H 0.4199 0.3614 0.4698 0.214 Uiso 1 1 calc R . .
H8B H 0.4641 0.3005 0.4519 0.214 Uiso 1 1 calc R . .
H8C H 0.3960 0.2827 0.4665 0.214 Uiso 1 1 calc R . .
C9 C 0.2702(6) 0.3164(6) 0.3728(6) 0.112(4) Uani 1 1 d . . .
H9A H 0.2305 0.3244 0.3390 0.168 Uiso 1 1 calc R . .
H9B H 0.2735 0.3488 0.4121 0.168 Uiso 1 1 calc R . .
H9C H 0.2712 0.2686 0.3903 0.168 Uiso 1 1 calc R . .
C10 C 0.2555(4) 0.3643(6) 0.2131(6) 0.092(3) Uani 1 1 d . . .
H10A H 0.2624 0.3688 0.1652 0.138 Uiso 1 1 calc R . .
H10B H 0.2394 0.4082 0.2276 0.138 Uiso 1 1 calc R . .
H10C H 0.2248 0.3273 0.2145 0.138 Uiso 1 1 calc R . .
C11 C 0.3972(3) 0.2151(5) 0.1947(5) 0.061(2) Uani 1 1 d . . .
C12 C 0.5189(4) 0.1637(5) 0.3565(6) 0.084(3) Uani 1 1 d . . .
H12A H 0.5296 0.2056 0.3860 0.100 Uiso 1 1 calc R . .
H12B H 0.5388 0.1235 0.3841 0.100 Uiso 1 1 calc R . .
C13 C 0.5481(4) 0.1713(7) 0.2911(6) 0.107(4) Uani 1 1 d . . .
H13A H 0.5357 0.1316 0.2598 0.160 Uiso 1 1 calc R . .
H13B H 0.5942 0.1727 0.3057 0.160 Uiso 1 1 calc R . .
H13C H 0.5331 0.2143 0.2664 0.160 Uiso 1 1 calc R . .
C14 C 0.4207(5) 0.1325(6) 0.4288(6) 0.098(3) Uani 1 1 d . . .
H14A H 0.4448 0.0897 0.4446 0.118 Uiso 1 1 calc R . .
H14B H 0.4409 0.1706 0.4596 0.118 Uiso 1 1 calc R . .
C15 C 0.3568(7) 0.1231(8) 0.4421(7) 0.144(5) Uani 1 1 d . . .
H15A H 0.3351 0.1680 0.4383 0.215 Uiso 1 1 calc R . .
H15B H 0.3598 0.1042 0.4893 0.215 Uiso 1 1 calc R . .
H15C H 0.3331 0.0909 0.4075 0.215 Uiso 1 1 calc R . .
C16 C 0.4188(5) 0.0675(5) 0.2927(7) 0.100(3) Uani 1 1 d . . .
H16A H 0.3736 0.0554 0.2868 0.120 Uiso 1 1 calc R . .
H16B H 0.4274 0.0735 0.2451 0.120 Uiso 1 1 calc R . .
C17 C 0.4576(8) 0.0062(7) 0.3273(11) 0.201(9) Uani 1 1 d . . .
H17A H 0.5022 0.0142 0.3275 0.302 Uiso 1 1 calc R . .
H17B H 0.4434 -0.0363 0.3011 0.302 Uiso 1 1 calc R . .
H17C H 0.4520 0.0013 0.3757 0.302 Uiso 1 1 calc R . .
C18 C 0.1999(4) 0.1719(5) 0.0791(4) 0.067(2) Uani 1 1 d . . .
C19 C 0.1349(4) 0.1803(5) 0.0690(4) 0.066(2) Uani 1 1 d . . .
C20 C 0.1064(4) 0.1132(5) 0.0810(4) 0.068(2) Uani 1 1 d . . .
C21 C 0.1586(5) 0.0627(5) 0.0958(4) 0.070(2) Uani 1 1 d . . .
C22 C 0.2162(4) 0.0996(6) 0.0951(4) 0.071(3) Uani 1 1 d . . .
C23 C 0.2485(5) 0.2278(6) 0.0682(5) 0.104(4) Uani 1 1 d . . .
H23A H 0.2685 0.2136 0.0298 0.156 Uiso 1 1 calc R . .
H23B H 0.2808 0.2328 0.1114 0.156 Uiso 1 1 calc R . .
H23C H 0.2270 0.2723 0.0565 0.156 Uiso 1 1 calc R . .
C24 C 0.0972(6) 0.2455(6) 0.0433(6) 0.107(4) Uani 1 1 d . . .
H24A H 0.1182 0.2859 0.0323 0.129 Uiso 1 1 calc R . .
H24B H 0.0528 0.2456 0.0382 0.129 Uiso 1 1 calc R . .
C25 C 0.0371(5) 0.0947(7) 0.0647(6) 0.109(4) Uani 1 1 d . . .
H25A H 0.0228 0.0879 0.0140 0.163 Uiso 1 1 calc R . .
H25B H 0.0129 0.1324 0.0801 0.163 Uiso 1 1 calc R . .
H25C H 0.0306 0.0518 0.0893 0.163 Uiso 1 1 calc R . .
C26 C 0.1505(6) -0.0162(5) 0.1012(5) 0.105(4) Uani 1 1 d . . .
H26A H 0.1497 -0.0376 0.0553 0.158 Uiso 1 1 calc R . .
H26B H 0.1108 -0.0262 0.1157 0.158 Uiso 1 1 calc R . .
H26C H 0.1858 -0.0353 0.1358 0.158 Uiso 1 1 calc R . .
C27 C 0.2817(5) 0.0666(7) 0.1050(6) 0.110(4) Uani 1 1 d . . .
H27A H 0.2801 0.0187 0.1213 0.165 Uiso 1 1 calc R . .
H27B H 0.3117 0.0933 0.1397 0.165 Uiso 1 1 calc R . .
H27C H 0.2954 0.0668 0.0601 0.165 Uiso 1 1 calc R . .
C28 C 0.1319(4) 0.2271(5) 0.2134(5) 0.065(2) Uani 1 1 d . . .
C29 C 0.0495(4) 0.0645(5) 0.2552(5) 0.079(3) Uani 1 1 d . . .
H29A H 0.0368 0.0373 0.2114 0.095 Uiso 1 1 calc R . .
H29B H 0.0413 0.0355 0.2943 0.095 Uiso 1 1 calc R . .
C30 C 0.0073(4) 0.1308(6) 0.2495(7) 0.105(4) Uani 1 1 d . . .
H30A H 0.0162 0.1556 0.2944 0.158 Uiso 1 1 calc R . .
H30B H -0.0372 0.1173 0.2380 0.158 Uiso 1 1 calc R . .
H30C H 0.0165 0.1611 0.2126 0.158 Uiso 1 1 calc R . .
C31 C 0.1563(4) 0.1246(5) 0.3584(4) 0.072(2) Uani 1 1 d . . .
H31A H 0.2024 0.1321 0.3705 0.086 Uiso 1 1 calc R . .
H31B H 0.1361 0.1710 0.3542 0.086 Uiso 1 1 calc R . .
C32 C 0.1369(6) 0.0858(7) 0.4215(5) 0.119(4) Uani 1 1 d . . .
H32A H 0.0909 0.0823 0.4131 0.179 Uiso 1 1 calc R . .
H32B H 0.1525 0.1118 0.4649 0.179 Uiso 1 1 calc R . .
H32C H 0.1553 0.0391 0.4259 0.179 Uiso 1 1 calc R . .
C33 C 0.1656(5) -0.0090(5) 0.2859(5) 0.083(3) Uani 1 1 d . . .
H33A H 0.1520 -0.0271 0.3278 0.099 Uiso 1 1 calc R . .
H33B H 0.1451 -0.0376 0.2453 0.099 Uiso 1 1 calc R . .
C34 C 0.2370(5) -0.0185(6) 0.2967(6) 0.112(4) Uani 1 1 d . . .
H34A H 0.2512 -0.0016 0.2553 0.167 Uiso 1 1 calc R . .
H34B H 0.2474 -0.0679 0.3037 0.167 Uiso 1 1 calc R . .
H34C H 0.2580 0.0077 0.3381 0.167 Uiso 1 1 calc R . .
C35 C 0.8238(3) 0.2243(3) 0.2395(4) 0.0389(16) Uani 1 1 d . . .
C36 C 0.8303(3) 0.2438(4) 0.1718(4) 0.0508(18) Uani 1 1 d . . .
H36 H 0.8003 0.2268 0.1328 0.061 Uiso 1 1 calc R . .
C37 C 0.8788(3) 0.2872(4) 0.1588(4) 0.056(2) Uani 1 1 d . . .
C38 C 0.9237(3) 0.3126(4) 0.2162(5) 0.063(2) Uani 1 1 d . . .
H38 H 0.9571 0.3414 0.2084 0.076 Uiso 1 1 calc R . .
C39 C 0.9190(3) 0.2953(4) 0.2848(4) 0.0540(19) Uani 1 1 d . . .
C40 C 0.8703(3) 0.2525(4) 0.2964(4) 0.0504(18) Uani 1 1 d . . .
H40 H 0.8677 0.2418 0.3432 0.060 Uiso 1 1 calc R . .
C41 C 0.8829(6) 0.3055(9) 0.0849(6) 0.088(3) Uani 1 1 d . . .
C42 C 0.9684(5) 0.3246(7) 0.3456(6) 0.078(3) Uani 1 1 d . . .
C43 C 0.7491(3) 0.1730(4) 0.3296(4) 0.0428(17) Uani 1 1 d . . .
C44 C 0.7310(3) 0.1160(4) 0.3667(4) 0.0473(17) Uani 1 1 d . . .
H44 H 0.7354 0.0706 0.3494 0.057 Uiso 1 1 calc R . .
C45 C 0.7067(3) 0.1232(4) 0.4276(4) 0.0512(19) Uani 1 1 d . . .
C46 C 0.6968(4) 0.1896(4) 0.4533(4) 0.056(2) Uani 1 1 d . . .
H46 H 0.6797 0.1947 0.4940 0.067 Uiso 1 1 calc R . .
C47 C 0.7125(4) 0.2480(4) 0.4178(4) 0.0544(19) Uani 1 1 d . . .
C48 C 0.7386(3) 0.2393(4) 0.3572(4) 0.0472(17) Uani 1 1 d . . .
H48 H 0.7495 0.2795 0.3342 0.057 Uiso 1 1 calc R . .
C49 C 0.6888(5) 0.0575(6) 0.4639(6) 0.073(3) Uani 1 1 d . . .
C50 C 0.7009(6) 0.3208(5) 0.4423(6) 0.074(3) Uani 1 1 d . . .
C51 C 0.7046(3) 0.1668(3) 0.1947(3) 0.0376(15) Uani 1 1 d . . .
C52 C 0.6754(3) 0.2307(4) 0.1737(4) 0.0410(16) Uani 1 1 d . . .
H52 H 0.6979 0.2723 0.1882 0.049 Uiso 1 1 calc R . .
C53 C 0.6140(3) 0.2357(4) 0.1322(4) 0.0499(18) Uani 1 1 d . . .
C54 C 0.5800(4) 0.1759(5) 0.1083(4) 0.061(2) Uani 1 1 d . . .
H54 H 0.5386 0.1791 0.0807 0.074 Uiso 1 1 calc R . .
C55 C 0.6077(4) 0.1117(4) 0.1256(5) 0.064(2) Uani 1 1 d . . .
C56 C 0.6693(3) 0.1074(4) 0.1693(4) 0.0493(18) Uani 1 1 d . . .
H56 H 0.6870 0.0630 0.1817 0.059 Uiso 1 1 calc R . .
C57 C 0.5836(5) 0.3066(5) 0.1153(6) 0.071(3) Uani 1 1 d . . .
C58 C 0.5729(8) 0.0459(8) 0.1009(12) 0.116(5) Uani 1 1 d . . .
C59 C 0.8125(3) 0.0898(4) 0.2508(3) 0.0387(16) Uani 1 1 d . . .
C60 C 0.8520(3) 0.0587(4) 0.3104(4) 0.0472(18) Uani 1 1 d . . .
H60 H 0.8539 0.0795 0.3550 0.057 Uiso 1 1 calc R . .
C61 C 0.8886(3) -0.0015(4) 0.3068(4) 0.0499(18) Uani 1 1 d . . .
C62 C 0.8895(3) -0.0312(4) 0.2417(4) 0.0526(19) Uani 1 1 d . . .
H62 H 0.9142 -0.0713 0.2387 0.063 Uiso 1 1 calc R . .
C63 C 0.8535(3) -0.0010(4) 0.1808(4) 0.0485(18) Uani 1 1 d . . .
C64 C 0.8160(3) 0.0575(4) 0.1855(4) 0.0489(18) Uani 1 1 d . . .
H64 H 0.7918 0.0766 0.1434 0.059 Uiso 1 1 calc R . .
C65 C 0.9264(5) -0.0332(6) 0.3743(5) 0.073(3) Uani 1 1 d . . .
C66 C 0.8558(5) -0.0297(6) 0.1092(5) 0.073(3) Uani 1 1 d . . .
B1 B 0.7735(4) 0.1630(4) 0.2541(4) 0.0427(19) Uani 1 1 d . . .
F1 F 0.862(3) 0.3679(17) 0.0638(14) 0.17(2) Uani 0.59(6) 1 d P . .
F2 F 0.9439(8) 0.3005(19) 0.0756(9) 0.112(10) Uani 0.59(6) 1 d P . .
F3 F 0.8541(17) 0.2627(18) 0.0377(10) 0.129(15) Uani 0.59(6) 1 d P . .
F1B F 0.922(3) 0.355(3) 0.0785(15) 0.16(3) Uani 0.41(6) 1 d P . .
F2B F 0.906(4) 0.250(4) 0.060(2) 0.23(4) Uani 0.41(6) 1 d P . .
F3B F 0.8320(17) 0.313(5) 0.043(3) 0.22(3) Uani 0.41(6) 1 d P . .
F4 F 0.9488(9) 0.3260(15) 0.4058(10) 0.113(8) Uani 0.72(4) 1 d P . .
F5 F 1.0203(10) 0.2886(12) 0.3569(13) 0.117(9) Uani 0.72(4) 1 d P . .
F6 F 0.9851(8) 0.3907(8) 0.3336(11) 0.100(7) Uani 0.72(4) 1 d P . .
F4B F 0.976(6) 0.277(7) 0.400(4) 0.25(5) Uani 0.28(4) 1 d P . .
F5B F 1.028(2) 0.311(5) 0.341(4) 0.19(4) Uani 0.28(4) 1 d P . .
F6B F 0.963(4) 0.380(5) 0.367(6) 0.22(5) Uani 0.28(4) 1 d P . .
F7 F 0.7032(14) 0.0632(11) 0.5343(7) 0.132(9) Uani 0.72(4) 1 d P . .
F8 F 0.7203(11) 0.0004(9) 0.4540(11) 0.107(7) Uani 0.72(4) 1 d P . .
F9 F 0.6286(7) 0.0420(12) 0.4466(17) 0.162(11) Uani 0.72(4) 1 d P . .
F7B F 0.658(4) 0.068(2) 0.510(4) 0.14(3) Uani 0.28(4) 1 d P . .
F8B F 0.742(2) 0.029(3) 0.495(4) 0.14(2) Uani 0.28(4) 1 d P . .
F9B F 0.658(4) 0.015(4) 0.422(2) 0.18(4) Uani 0.28(4) 1 d P . .
F10 F 0.6488(16) 0.3229(9) 0.4697(19) 0.152(15) Uani 0.57(4) 1 d P . .
F11 F 0.7475(15) 0.3471(13) 0.488(2) 0.152(15) Uani 0.57(4) 1 d P . .
F12 F 0.6890(19) 0.3680(10) 0.3918(11) 0.122(9) Uani 0.57(4) 1 d P . .
F10B F 0.6489(19) 0.3434(18) 0.419(4) 0.23(3) Uani 0.43(4) 1 d P . .
F11B F 0.712(2) 0.3212(12) 0.5147(10) 0.103(11) Uani 0.43(4) 1 d P . .
F12B F 0.745(3) 0.3657(17) 0.434(3) 0.18(3) Uani 0.43(4) 1 d P . .
F13 F 0.5305(13) 0.3137(14) 0.133(3) 0.153(17) Uani 0.67(5) 1 d P . .
F14 F 0.6214(13) 0.3608(12) 0.1352(19) 0.116(13) Uani 0.67(5) 1 d P . .
F15 F 0.5696(16) 0.3164(11) 0.0413(8) 0.117(8) Uani 0.67(5) 1 d P . .
F13B F 0.576(4) 0.336(2) 0.177(2) 0.15(2) Uani 0.33(5) 1 d P . .
F14B F 0.615(3) 0.350(3) 0.094(4) 0.12(3) Uani 0.33(5) 1 d P . .
F15B F 0.531(3) 0.3107(19) 0.080(6) 0.19(4) Uani 0.33(5) 1 d P . .
F16 F 0.571(3) 0.007(2) 0.161(3) 0.19(2) Uani 0.46(5) 1 d P . .
F17 F 0.5985(16) 0.007(3) 0.065(3) 0.185(19) Uani 0.46(5) 1 d P . .
F18 F 0.5151(15) 0.0532(15) 0.071(3) 0.140(19) Uani 0.46(5) 1 d P . .
F16B F 0.518(3) 0.041(3) 0.120(5) 0.26(3) Uani 0.54(5) 1 d P . .
F17B F 0.6032(19) -0.0096(11) 0.114(3) 0.20(2) Uani 0.54(5) 1 d P . .
F18B F 0.556(4) 0.045(2) 0.0276(15) 0.20(2) Uani 0.54(5) 1 d P . .
F19 F 0.8907(8) -0.0694(19) 0.4094(12) 0.131(10) Uani 0.71(6) 1 d P . .
F20 F 0.9547(16) 0.0144(9) 0.4175(12) 0.128(13) Uani 0.71(6) 1 d P . .
F21 F 0.9709(13) -0.0753(19) 0.3624(10) 0.142(12) Uani 0.71(6) 1 d P . .
F19B F 0.903(3) -0.019(5) 0.431(3) 0.13(2) Uani 0.29(6) 1 d P . .
F20B F 0.9832(19) -0.008(6) 0.396(3) 0.16(4) Uani 0.29(6) 1 d P . .
F21B F 0.933(5) -0.0991(19) 0.371(3) 0.16(4) Uani 0.29(6) 1 d P . .
F22 F 0.8027(6) -0.0180(8) 0.0601(6) 0.111(4) Uani 0.886(19) 1 d P . .
F23 F 0.9055(4) -0.0045(7) 0.0845(4) 0.112(4) Uani 0.886(19) 1 d P . .
F24 F 0.8667(4) -0.1009(5) 0.1099(4) 0.095(3) Uani 0.886(19) 1 d P . .
F22B F 0.868(3) 0.034(3) 0.065(3) 0.09(2) Uiso 0.114(19) 1 d P . .
F23B F 0.887(4) -0.059(6) 0.101(4) 0.10(2) Uiso 0.114(19) 1 d P . .
F24B F 0.805(4) -0.040(3) 0.073(4) 0.041(15) Uiso 0.114(19) 1 d P . .

loop_
_atom_site_aniso_label
_atom_site_aniso_U_11
_atom_site_aniso_U_22
_atom_site_aniso_U_33
_atom_site_aniso_U_23
_atom_site_aniso_U_13
_atom_site_aniso_U_12
Ru1 0.0385(3) 0.0548(4) 0.0516(4) 0.0026(3) 0.0106(3) -0.0008(3)
Ru2 0.0425(3) 0.0586(4) 0.0391(3) -0.0003(3) 0.0095(2) -0.0063(3)
Cl1 0.0434(10) 0.0755(13) 0.0499(11) 0.0070(10) 0.0060(8) -0.0102(9)
P1 0.0496(12) 0.0607(14) 0.0863(17) 0.0149(12) 0.0107(11) 0.0061(10)
P2 0.0558(12) 0.0594(13) 0.0511(12) 0.0004(10) 0.0193(9) -0.0076(10)
O1 0.089(5) 0.139(6) 0.075(4) -0.020(4) 0.055(4) -0.013(4)
O2 0.076(4) 0.068(4) 0.120(6) -0.002(4) 0.041(4) 0.013(3)
C1 0.061(5) 0.050(5) 0.088(7) 0.014(5) 0.020(5) -0.002(4)
C2 0.061(5) 0.046(5) 0.105(8) -0.008(5) -0.005(5) -0.008(4)
C3 0.096(7) 0.066(6) 0.055(6) -0.004(5) -0.007(5) 0.001(5)
C4 0.094(7) 0.063(6) 0.055(6) -0.002(4) 0.025(5) 0.012(5)
C5 0.049(5) 0.058(5) 0.073(6) -0.003(4) 0.018(4) 0.002(4)
C6 0.102(8) 0.086(7) 0.140(10) 0.042(7) 0.059(7) 0.008(6)
C7 0.060(6) 0.078(8) 0.236(16) -0.022(9) -0.020(8) -0.015(5)
C8 0.227(16) 0.098(9) 0.073(8) -0.017(7) -0.034(9) 0.021(9)
C9 0.144(10) 0.109(9) 0.106(9) -0.001(7) 0.081(8) 0.018(8)
C10 0.051(5) 0.101(8) 0.120(9) 0.012(7) 0.011(5) 0.020(5)
C11 0.036(4) 0.071(6) 0.076(6) 0.001(5) 0.014(4) -0.007(4)
C12 0.077(6) 0.067(6) 0.103(8) 0.012(5) 0.008(5) 0.009(5)
C13 0.057(6) 0.144(11) 0.124(10) -0.009(8) 0.030(6) 0.008(6)
C14 0.087(7) 0.103(8) 0.109(9) 0.033(7) 0.033(6) 0.003(6)
C15 0.133(12) 0.176(14) 0.112(10) 0.039(10) 0.003(8) -0.044(10)
C16 0.085(7) 0.062(6) 0.149(10) -0.003(7) 0.015(7) 0.006(5)
C17 0.179(15) 0.063(8) 0.34(3) -0.003(12) -0.006(16) 0.034(9)
C18 0.083(6) 0.089(7) 0.034(4) -0.008(4) 0.027(4) -0.033(5)
C19 0.076(6) 0.081(6) 0.038(5) 0.004(4) 0.005(4) -0.012(5)
C20 0.065(5) 0.102(7) 0.032(4) -0.005(4) -0.003(4) -0.019(5)
C21 0.101(7) 0.071(6) 0.039(5) -0.019(4) 0.017(4) -0.017(5)
C22 0.077(6) 0.098(8) 0.042(5) -0.025(5) 0.021(4) -0.020(5)
C23 0.120(9) 0.132(10) 0.068(7) 0.004(6) 0.037(6) -0.051(7)
C24 0.114(9) 0.112(9) 0.086(8) 0.038(7) -0.004(6) 0.014(7)
C25 0.076(7) 0.152(11) 0.083(7) 0.005(7) -0.017(5) -0.035(7)
C26 0.168(11) 0.074(7) 0.076(7) -0.019(6) 0.031(7) -0.022(7)
C27 0.092(8) 0.155(11) 0.092(8) -0.029(8) 0.036(6) 0.030(7)
C28 0.050(5) 0.083(7) 0.064(6) 0.010(5) 0.018(4) -0.014(4)
C29 0.082(6) 0.094(7) 0.066(6) -0.004(5) 0.024(5) -0.029(5)
C30 0.058(6) 0.107(9) 0.160(11) -0.026(8) 0.044(6) -0.013(6)
C31 0.079(6) 0.089(7) 0.051(5) -0.003(5) 0.022(4) -0.017(5)
C32 0.166(12) 0.140(11) 0.065(7) 0.000(7) 0.053(7) -0.028(9)
C33 0.092(7) 0.088(7) 0.074(6) 0.003(5) 0.030(5) 0.000(5)
C34 0.111(9) 0.105(9) 0.114(9) 0.035(7) 0.014(7) 0.018(7)
C35 0.031(3) 0.042(4) 0.044(4) 0.000(3) 0.009(3) 0.002(3)
C36 0.039(4) 0.064(5) 0.047(5) 0.000(4) 0.004(3) -0.011(3)
C37 0.043(4) 0.067(5) 0.057(5) 0.012(4) 0.006(4) -0.006(4)
C38 0.037(4) 0.069(6) 0.082(6) 0.011(5) 0.009(4) -0.012(4)
C39 0.038(4) 0.066(5) 0.055(5) -0.003(4) 0.002(3) -0.007(4)
C40 0.046(4) 0.058(5) 0.046(4) 0.002(4) 0.009(3) -0.003(4)
C41 0.067(7) 0.131(11) 0.070(8) 0.002(8) 0.024(7) -0.030(8)
C42 0.067(7) 0.095(9) 0.067(7) -0.013(7) 0.004(5) -0.019(6)
C43 0.032(3) 0.054(5) 0.041(4) 0.009(3) 0.004(3) 0.001(3)
C44 0.039(4) 0.059(5) 0.043(4) -0.005(4) 0.009(3) 0.000(3)
C45 0.043(4) 0.067(5) 0.044(4) 0.012(4) 0.010(3) 0.003(4)
C46 0.060(5) 0.074(6) 0.038(4) -0.008(4) 0.020(4) -0.001(4)
C47 0.054(4) 0.056(5) 0.052(5) 0.000(4) 0.009(4) -0.002(4)
C48 0.048(4) 0.048(5) 0.045(4) 0.000(4) 0.010(3) 0.000(3)
C49 0.078(7) 0.082(8) 0.064(7) 0.018(6) 0.031(6) 0.011(6)
C50 0.102(9) 0.061(6) 0.064(7) -0.008(6) 0.029(7) -0.003(6)
C51 0.033(3) 0.042(4) 0.038(4) -0.001(3) 0.007(3) -0.004(3)
C52 0.035(4) 0.045(4) 0.046(4) 0.002(3) 0.015(3) -0.009(3)
C53 0.043(4) 0.061(5) 0.047(4) 0.010(4) 0.013(3) 0.001(4)
C54 0.044(4) 0.075(6) 0.059(5) 0.010(4) -0.004(4) -0.003(4)
C55 0.052(5) 0.056(5) 0.074(6) -0.002(4) -0.010(4) -0.013(4)
C56 0.045(4) 0.043(4) 0.054(5) 0.006(4) 0.000(3) 0.002(3)
C57 0.058(6) 0.072(7) 0.082(8) 0.022(6) 0.017(6) 0.009(5)
C58 0.090(11) 0.077(10) 0.156(15) 0.003(11) -0.029(10) -0.012(8)
C59 0.031(3) 0.049(4) 0.037(4) 0.002(3) 0.011(3) -0.003(3)
C60 0.033(4) 0.062(5) 0.050(5) 0.002(4) 0.016(3) -0.008(3)
C61 0.037(4) 0.060(5) 0.053(5) 0.012(4) 0.010(3) 0.005(3)
C62 0.040(4) 0.052(5) 0.071(6) 0.012(4) 0.023(4) 0.010(3)
C63 0.041(4) 0.060(5) 0.048(5) -0.007(4) 0.018(3) 0.003(3)
C64 0.045(4) 0.058(5) 0.043(4) 0.007(4) 0.009(3) -0.004(3)
C65 0.074(7) 0.084(8) 0.061(6) 0.015(6) 0.015(5) 0.018(6)
C66 0.069(7) 0.083(8) 0.072(7) -0.021(6) 0.027(5) 0.021(6)
B1 0.041(4) 0.045(5) 0.041(5) -0.001(4) 0.008(3) -0.002(3)
F1 0.27(5) 0.15(3) 0.117(18) 0.075(17) 0.11(3) 0.08(3)
F2 0.073(10) 0.19(3) 0.081(8) 0.015(13) 0.041(7) -0.027(12)
F3 0.14(2) 0.20(3) 0.046(10) 0.006(13) 0.014(12) -0.08(2)
F1B 0.17(4) 0.21(5) 0.098(15) 0.05(2) 0.00(2) -0.15(4)
F2B 0.26(7) 0.37(8) 0.09(3) 0.05(4) 0.11(4) 0.10(6)
F3B 0.078(18) 0.42(8) 0.14(3) 0.20(4) -0.049(18) -0.09(3)
F4 0.105(10) 0.166(18) 0.069(8) -0.041(10) 0.017(7) -0.065(12)
F5 0.081(15) 0.118(11) 0.122(13) -0.032(8) -0.048(11) 0.033(10)
F6 0.083(9) 0.078(10) 0.127(11) -0.017(8) -0.003(6) -0.047(9)
F4B 0.25(9) 0.33(11) 0.11(4) 0.01(6) -0.05(5) -0.20(9)
F5B 0.029(19) 0.35(10) 0.20(5) -0.16(5) 0.03(3) -0.07(4)
F6B 0.17(6) 0.21(8) 0.22(8) -0.19(7) -0.11(5) 0.12(5)
F7 0.22(2) 0.116(13) 0.065(8) 0.031(7) 0.033(10) 0.007(13)
F8 0.127(14) 0.063(8) 0.152(15) 0.022(8) 0.082(11) 0.012(8)
F9 0.069(8) 0.189(16) 0.22(2) 0.147(17) 0.018(10) -0.020(8)
F7B 0.23(6) 0.11(3) 0.16(6) 0.10(4) 0.18(5) 0.11(4)
F8B 0.13(3) 0.06(3) 0.21(6) 0.06(3) -0.01(3) -0.02(2)
F9B 0.24(7) 0.20(5) 0.10(2) -0.04(3) 0.06(3) -0.20(5)
F10 0.19(3) 0.096(11) 0.23(3) 0.007(13) 0.17(3) 0.043(12)
F11 0.16(2) 0.114(17) 0.16(3) -0.073(19) -0.018(19) 0.025(15)
F12 0.22(3) 0.048(9) 0.103(13) -0.021(8) 0.050(15) -0.001(12)
F10B 0.12(3) 0.07(2) 0.41(6) -0.08(3) -0.14(3) 0.061(17)
F11B 0.16(3) 0.095(14) 0.067(12) -0.021(9) 0.049(14) 0.019(14)
F12B 0.32(6) 0.091(17) 0.19(4) -0.09(2) 0.18(5) -0.11(3)
F13 0.104(19) 0.119(13) 0.28(4) 0.10(2) 0.14(2) 0.072(14)
F14 0.105(16) 0.050(7) 0.17(2) 0.015(13) -0.025(18) 0.005(7)
F15 0.128(17) 0.135(12) 0.077(10) 0.051(8) 0.000(8) 0.046(12)
F13B 0.21(6) 0.10(2) 0.15(3) 0.02(2) 0.09(3) 0.08(3)
F14B 0.13(5) 0.08(3) 0.17(5) 0.05(4) 0.09(5) 0.03(3)
F15B 0.08(4) 0.13(2) 0.30(10) 0.06(5) -0.09(4) 0.02(3)
F16 0.16(3) 0.077(19) 0.28(5) 0.00(2) -0.05(3) -0.084(19)
F17 0.16(2) 0.16(3) 0.19(4) -0.11(3) -0.08(3) 0.03(2)
F18 0.073(19) 0.106(14) 0.20(4) -0.03(2) -0.07(2) -0.019(14)
F16B 0.17(4) 0.21(4) 0.43(8) -0.14(5) 0.13(5) -0.15(4)
F17B 0.21(3) 0.049(10) 0.24(4) -0.031(17) -0.15(3) 0.010(12)
F18B 0.27(5) 0.17(3) 0.13(2) -0.062(19) -0.05(3) -0.11(3)
F19 0.121(10) 0.16(2) 0.116(14) 0.096(16) 0.031(9) 0.020(14)
F20 0.14(2) 0.117(12) 0.096(14) 0.007(9) -0.054(14) 0.033(14)
F21 0.123(15) 0.21(3) 0.092(10) 0.016(16) 0.013(12) 0.124(16)
F19B 0.13(4) 0.17(5) 0.09(3) 0.09(3) 0.05(2) 0.07(4)
F20B 0.033(18) 0.32(11) 0.10(3) 0.09(5) -0.021(15) -0.05(3)
F21B 0.24(9) 0.05(2) 0.14(5) 0.000(19) -0.07(6) 0.04(3)
F22 0.104(6) 0.155(11) 0.064(7) -0.029(6) -0.004(5) 0.052(7)
F23 0.109(7) 0.168(9) 0.080(5) -0.033(5) 0.068(5) -0.040(7)
F24 0.112(6) 0.080(6) 0.097(5) -0.031(4) 0.032(4) 0.009(4)

loop_
_geom_bond_atom_site_label_1
_geom_bond_atom_site_label_2
_geom_bond_distance
_geom_bond_site_symmetry_2
_geom_bond_publ_flag
Ru1 C11 1.854(9) . ?
Ru1 C2 2.185(8) . ?
Ru1 C5 2.219(8) . ?
Ru1 C1 2.227(8) . ?
Ru1 C3 2.275(9) . ?
Ru1 C4 2.285(8) . ?
Ru1 P1 2.328(2) . ?
Ru1 Cl1 2.4952(19) . ?
Ru2 C28 1.860(10) . ?
Ru2 C20 2.197(7) . ?
Ru2 C19 2.198(8) . ?
Ru2 C18 2.220(7) . ?
Ru2 C21 2.269(8) . ?
Ru2 C22 2.278(8) . ?
Ru2 P2 2.340(2) . ?
Ru2 Cl1 2.4976(19) . ?
P1 C16 1.808(10) . ?
P1 C12 1.828(9) . ?
P1 C14 1.829(10) . ?
P2 C31 1.830(8) . ?
P2 C33 1.830(10) . ?
P2 C29 1.843(9) . ?
O1 C11 1.146(9) . ?
O2 C28 1.146(10) . ?
C1 C2 1.415(12) . ?
C1 C5 1.417(10) . ?
C1 C6 1.494(12) . ?
C2 C3 1.425(13) . ?
C2 C7 1.511(12) . ?
C3 C4 1.392(12) . ?
C3 C8 1.520(13) . ?
C4 C5 1.419(11) . ?
C4 C9 1.499(12) . ?
C5 C10 1.512(11) . ?
C6 H6A 0.9600 . ?
C6 H6B 0.9600 . ?
C6 H6C 0.9600 . ?
C7 H7A 0.9600 . ?
C7 H7B 0.9600 . ?
C7 H7C 0.9600 . ?
C8 H8A 0.9600 . ?
C8 H8B 0.9600 . ?
C8 H8C 0.9600 . ?
C9 H9A 0.9600 . ?
C9 H9B 0.9600 . ?
C9 H9C 0.9600 . ?
C10 H10A 0.9600 . ?
C10 H10B 0.9600 . ?
C10 H10C 0.9600 . ?
C12 C13 1.514(13) . ?
C12 H12A 0.9700 . ?
C12 H12B 0.9700 . ?
C13 H13A 0.9600 . ?
C13 H13B 0.9600 . ?
C13 H13C 0.9600 . ?
C14 C15 1.444(15) . ?
C14 H14A 0.9700 . ?
C14 H14B 0.9700 . ?
C15 H15A 0.9600 . ?
C15 H15B 0.9600 . ?
C15 H15C 0.9600 . ?
C16 C17 1.492(15) . ?
C16 H16A 0.9700 . ?
C16 H16B 0.9700 . ?
C17 H17A 0.9600 . ?
C17 H17B 0.9600 . ?
C17 H17C 0.9600 . ?
C18 C19 1.364(12) . ?
C18 C22 1.426(13) . ?
C18 C23 1.522(12) . ?
C19 C20 1.443(12) . ?
C19 C24 1.494(13) . ?
C20 C21 1.444(13) . ?
C20 C25 1.483(12) . ?
C21 C22 1.412(12) . ?
C21 C26 1.506(13) . ?
C22 C27 1.501(13) . ?
C23 H23A 0.9600 . ?
C23 H23B 0.9600 . ?
C23 H23C 0.9600 . ?
C24 H24A 0.9300 . ?
C24 H24B 0.9300 . ?
C25 H25A 0.9600 . ?
C25 H25B 0.9600 . ?
C25 H25C 0.9600 . ?
C26 H26A 0.9600 . ?
C26 H26B 0.9600 . ?
C26 H26C 0.9600 . ?
C27 H27A 0.9600 . ?
C27 H27B 0.9600 . ?
C27 H27C 0.9600 . ?
C29 C30 1.530(13) . ?
C29 H29A 0.9700 . ?
C29 H29B 0.9700 . ?
C30 H30A 0.9600 . ?
C30 H30B 0.9600 . ?
C30 H30C 0.9600 . ?
C31 C32 1.540(12) . ?
C31 H31A 0.9700 . ?
C31 H31B 0.9700 . ?
C32 H32A 0.9600 . ?
C32 H32B 0.9600 . ?
C32 H32C 0.9600 . ?
C33 C34 1.498(13) . ?
C33 H33A 0.9700 . ?
C33 H33B 0.9700 . ?
C34 H34A 0.9600 . ?
C34 H34B 0.9600 . ?
C34 H34C 0.9600 . ?
C35 C36 1.379(9) . ?
C35 C40 1.409(9) . ?
C35 B1 1.639(10) . ?
C36 C37 1.379(10) . ?
C36 H36 0.9300 . ?
C37 C38 1.378(11) . ?
C37 C41 1.475(13) . ?
C38 C39 1.374(11) . ?
C38 H38 0.9300 . ?
C39 C40 1.368(10) . ?
C39 C42 1.499(11) . ?
C40 H40 0.9300 . ?
C41 F3B 1.22(3) . ?
C41 F3 1.27(2) . ?
C41 F1B 1.27(2) . ?
C41 F2B 1.28(5) . ?
C41 F1 1.292(19) . ?
C41 F2 1.35(2) . ?
C42 F6B 1.13(4) . ?
C42 F5 1.28(2) . ?
C42 F4 1.30(2) . ?
C42 F5B 1.31(5) . ?
C42 F6 1.330(19) . ?
C42 F4B 1.35(8) . ?
C43 C44 1.386(9) . ?
C43 C48 1.393(10) . ?
C43 B1 1.645(10) . ?
C44 C45 1.375(10) . ?
C44 H44 0.9300 . ?
C45 C46 1.378(11) . ?
C45 C49 1.508(11) . ?
C46 C47 1.372(10) . ?
C46 H46 0.9300 . ?
C47 C48 1.394(10) . ?
C47 C50 1.489(12) . ?
C48 H48 0.9300 . ?
C49 F7B 1.22(3) . ?
C49 F9B 1.23(3) . ?
C49 F8B 1.27(4) . ?
C49 F9 1.287(17) . ?
C49 F8 1.303(15) . ?
C49 F7 1.320(16) . ?
C50 F10B 1.18(2) . ?
C50 F11 1.276(19) . ?
C50 F12B 1.29(3) . ?
C50 F12 1.298(19) . ?
C50 F10 1.322(19) . ?
C50 F11B 1.35(2) . ?
C51 C52 1.377(9) . ?
C51 C56 1.379(9) . ?
C51 B1 1.655(10) . ?
C52 C53 1.380(9) . ?
C52 H52 0.9300 . ?
C53 C54 1.365(10) . ?
C53 C57 1.491(11) . ?
C54 C55 1.357(11) . ?
C54 H54 0.9300 . ?
C55 C56 1.398(10) . ?
C55 C58 1.472(15) . ?
C56 H56 0.9300 . ?
C57 F14B 1.17(5) . ?
C57 F15B 1.18(3) . ?
C57 F13 1.255(17) . ?
C57 F14 1.31(3) . ?
C57 F13B 1.34(3) . ?
C57 F15 1.394(18) . ?
C58 F17 1.21(3) . ?
C58 F17B 1.23(3) . ?
C58 F18 1.25(3) . ?
C58 F16B 1.31(4) . ?
C58 F16 1.38(5) . ?
C58 F18B 1.37(3) . ?
C59 C60 1.393(9) . ?
C59 C64 1.405(9) . ?
C59 B1 1.619(10) . ?
C60 C61 1.388(10) . ?
C60 H60 0.9300 . ?
C61 C62 1.366(10) . ?
C61 C65 1.494(11) . ?
C62 C63 1.374(10) . ?
C62 H62 0.9300 . ?
C63 C64 1.377(10) . ?
C63 C66 1.483(11) . ?
C64 H64 0.9300 . ?
C65 F21B 1.25(4) . ?
C65 F20B 1.28(4) . ?
C65 F20 1.281(19) . ?
C65 F21 1.293(17) . ?
C65 F19 1.305(19) . ?
C65 F19B 1.31(4) . ?
C66 F24B 1.17(8) . ?
C66 F23B 0.91(8) . ?
C66 F23 1.332(12) . ?
C66 F24 1.363(14) . ?
C66 F22 1.325(14) . ?
C66 F22B 1.52(6) . ?
F1 F1B 1.26(4) . ?
F1 F3B 1.24(5) . ?
F2 F1B 1.14(6) . ?
F2 F2B 1.24(9) . ?
F3 F3B 1.07(8) . ?
F3 F2B 1.12(5) . ?
F4 F4B 1.11(16) . ?
F4 F6B 1.33(14) . ?
F5 F5B 0.57(10) . ?
F5 F4B 1.39(11) . ?
F6 F6B 0.89(15) . ?
F6 F5B 1.74(9) . ?
F7 F7B 0.97(7) . ?
F7 F8B 1.38(6) . ?
F8 F8B 0.98(6) . ?
F8 F9B 1.37(8) . ?
F9 F9B 0.99(7) . ?
F9 F7B 1.34(7) . ?
F10 F10B 1.04(7) . ?
F10 F11B 1.43(3) . ?
F11 F12B 1.09(3) . ?
F11 F11B 1.11(3) . ?
F12 F10B 1.18(7) . ?
F12 F12B 1.28(5) . ?
F13 F15B 1.03(9) . ?
F13 F13B 1.21(5) . ?
F14 F14B 0.79(5) . ?
F14 F13B 1.45(6) . ?
F15 F15B 1.21(10) . ?
F15 F14B 1.39(7) . ?
F16 F17B 1.28(6) . ?
F16 F16B 1.40(7) . ?
F17 F17B 0.98(5) . ?
F17 F18B 1.25(5) . ?
F18 F16B 0.96(6) . ?
F18 F18B 1.33(4) . ?
F19 F19B 1.06(7) . ?
F19 F21B 1.40(9) . ?
F20 F20B 0.91(8) . ?
F20 F19B 1.33(5) . ?
F21 F21B 0.96(8) . ?
F21 F20B 1.41(8) . ?
F22 F22B 1.68(6) . ?
F23 F23B 1.16(10) . ?
F23 F22B 1.09(6) . ?
F24 F23B 0.95(10) . ?
F22B F24B 1.96(8) . ?
